data_7249101
loop_
_publ_author_name
'Parthasarathy, Thiyagaraj'
'Bhattacharya, Biswajit'
'Emmerling, Franziska'
'Ghosh, Soumyajit'

_publ_section_title
;
 Design of mechanically flexible photoresponsive cyanostilbene molecular
 crystals
;
_journal_issue 34
_journal_name_full CrystEngComm
_journal_page_first 4634
_journal_page_last 4642
_journal_paper_doi 10.1039/D4CE00571F
_journal_volume 26
_journal_year 2024
_chemical_formula_moiety 'C16 H11 Br2 N O'
_chemical_formula_sum 'C16 H11 Br2 N O'
_chemical_formula_weight 393.08
_space_group_crystal_system monoclinic
_space_group_IT_number 5
_space_group_name_Hall 'C 2y'
_space_group_name_H-M_alt 'C 1 2 1'
_atom_sites_solution_hydrogens geom
_atom_sites_solution_primary dual
_audit_creation_date 2023-02-20
_audit_creation_method
;
Olex2 1.5
(compiled 2021.12.09 svn.r5202d8cf for OlexSys, GUI svn.r6439)
;
_audit_update_record
;
2024-03-11 deposited with the CCDC.	2024-07-23 downloaded from the CCDC.
;
_cell_angle_alpha 90
_cell_angle_beta 93.921(2)
_cell_angle_gamma 90
_cell_formula_units_Z 8
_cell_length_a 30.2798(12)
_cell_length_b 6.8134(3)
_cell_length_c 14.1349(6)
_cell_measurement_reflns_used 400
_cell_measurement_temperature 150.00
_cell_measurement_theta_max 27.53
_cell_measurement_theta_min 2.69
_cell_volume 2909.3(2)
_computing_molecular_graphics 'Olex2 1.5 (Dolomanov et al., 2009)'
_computing_publication_material 'Olex2 1.5 (Dolomanov et al., 2009)'
_computing_structure_refinement 'SHELXL 2013/4 (Sheldrick, 2015)'
_computing_structure_solution 'SHELXT 2018/2 (Sheldrick, 2018)'
_diffrn_ambient_temperature 150.00
_diffrn_measured_fraction_theta_full 0.965
_diffrn_measured_fraction_theta_max 0.969
_diffrn_measurement_device_type 'Bruker D8 Venture'
_diffrn_measurement_method '\w scans'
_diffrn_radiation_type MoK\a
_diffrn_radiation_wavelength 0.71073
_diffrn_reflns_av_R_equivalents 0.0584
_diffrn_reflns_av_unetI/netI 0.0524
_diffrn_reflns_Laue_measured_fraction_full 0.965
_diffrn_reflns_Laue_measured_fraction_max 0.969
_diffrn_reflns_limit_h_max 38
_diffrn_reflns_limit_h_min -39
_diffrn_reflns_limit_k_max 8
_diffrn_reflns_limit_k_min -8
_diffrn_reflns_limit_l_max 18
_diffrn_reflns_limit_l_min -18
_diffrn_reflns_number 28451
_diffrn_reflns_point_group_measured_fraction_full 0.970
_diffrn_reflns_point_group_measured_fraction_max 0.973
_diffrn_reflns_theta_full 25.242
_diffrn_reflns_theta_max 27.532
_diffrn_reflns_theta_min 2.697
_diffrn_source 'fine-focus sealed tube'
_exptl_absorpt_coefficient_mu 5.566
_exptl_absorpt_correction_T_max 0.967
_exptl_absorpt_correction_T_min 0.869
_exptl_absorpt_correction_type multi-scan
_exptl_absorpt_process_details
;
'XPREP' - A PROGRAM DATA PREPARATION & RECIPROCAL 
SPACE EXPLORATION,
Bruker Analytical X-ray Systems, 1997
;
_exptl_crystal_colour Yellow
_exptl_crystal_density_diffrn 1.795
_exptl_crystal_description Needle
_exptl_crystal_F_000 1536
_exptl_crystal_size_max 0.544
_exptl_crystal_size_mid 0.308
_exptl_crystal_size_min 0.12
_refine_diff_density_max 2.369
_refine_diff_density_min -0.844
_refine_diff_density_rms 0.156
_refine_ls_abs_structure_details
;
 Refined as an inversion twin.
;
_refine_ls_abs_structure_Flack 0.06(2)
_refine_ls_extinction_method none
_refine_ls_goodness_of_fit_ref 1.107
_refine_ls_hydrogen_treatment constr
_refine_ls_matrix_type full
_refine_ls_number_parameters 364
_refine_ls_number_reflns 6463
_refine_ls_number_restraints 1
_refine_ls_restrained_S_all 1.107
_refine_ls_R_factor_all 0.0527
_refine_ls_R_factor_gt 0.0485
_refine_ls_shift/su_max 0.001
_refine_ls_shift/su_mean 0.000
_refine_ls_structure_factor_coef Fsqd
_refine_ls_weighting_details 'w=1/[\s^2^(Fo^2^)+(0.0623P)^2^+17.5940P] where P=(Fo^2^+2Fc^2^)/3'
_refine_ls_weighting_scheme calc
_refine_ls_wR_factor_gt 0.1320
_refine_ls_wR_factor_ref 0.1341
_reflns_Friedel_coverage 0.852
_reflns_Friedel_fraction_full 0.977
_reflns_Friedel_fraction_max 0.978
_reflns_number_gt 6005
_reflns_number_total 6463
_reflns_threshold_expression 'I > 2\s(I)'
_cod_data_source_file d4ce00571f5.cif
_cod_data_source_block bb242_1
_cod_depositor_comments 'Adding full bibliography for 7249101.cif.'
_cod_database_code 7249101
_shelxl_version_number 2013-4
_shelx_space_group_comment
;
The symmetry employed for this shelxl refinement is uniquely defined
by the following loop, which should always be used as a source of
symmetry information in preference to the above space-group names.
They are only intended as comments.
;
_olex2_refinement_description
;
1. Twinned data refinement
 Scales: 0.94(2)
 0.06(2)
2. Fixed Uiso
 At 1.2 times of:
  All C(H) groups
 At 1.5 times of:
  All C(H,H,H) groups
3.a Aromatic/amide H refined with riding coordinates:
 C28(H28), C13(H13), C12(H12), C3(H3), C21(H21), C18(H18), C16(H16), C24(H24),
 C29(H29), C6(H6), C15(H15), C8(H8), C32(H32), C19(H19), C5(H5), C31(H31)
3.b Idealised Me refined as rotating group:
 C7(H7A,H7B,H7C), C23(H23A,H23B,H23C)
;
_olex2_submission_special_instructions 'No special instructions were received'

loop_
_space_group_symop_operation_xyz
'x, y, z'
'-x, y, -z'
'x+1/2, y+1/2, z'
'-x+1/2, y+1/2, -z'

loop_
_atom_site_label
_atom_site_type_symbol
_atom_site_fract_x
_atom_site_fract_y
_atom_site_fract_z
_atom_site_U_iso_or_equiv
_atom_site_adp_type
_atom_site_occupancy
_atom_site_site_symmetry_order
_atom_site_calc_flag
_atom_site_refinement_flags_posn
_atom_site_refinement_flags_adp
_atom_site_refinement_flags_occupancy
_atom_site_disorder_assembly
_atom_site_disorder_group
Br1 Br 0.67629(3) -0.00797(12) 0.94794(6) 0.0309(2) Uani 1 1 d . . . . .
Br3 Br 0.67739(3) 0.50586(13) 0.54476(6) 0.0326(2) Uani 1 1 d . . . . .
Br4 Br 0.30676(3) 1.03764(14) 0.61817(6) 0.0335(2) Uani 1 1 d . . . . .
Br2 Br 0.30116(2) 0.52520(16) 0.89870(6) 0.0353(2) Uani 1 1 d . . . . .
O1 O 0.7140(2) 0.3429(9) 0.8599(4) 0.0276(13) Uani 1 1 d . . . . .
O2 O 0.7219(2) 0.8595(9) 0.6282(4) 0.0275(13) Uani 1 1 d . . . . .
N2 N 0.5177(3) 0.4274(12) 0.6219(9) 0.047(3) Uani 1 1 d . . . . .
C28 C 0.4422(3) 1.0422(12) 0.5966(5) 0.0255(15) Uani 1 1 d . . . . .
H28 H 0.4634 1.1320 0.5754 0.031 Uiso 1 1 calc R U . . .
C13 C 0.3942(3) 0.5817(13) 0.9144(6) 0.0281(17) Uani 1 1 d . . . . .
H13 H 0.3871 0.7093 0.9359 0.034 Uiso 1 1 calc R U . . .
N1 N 0.5105(3) -0.0927(13) 0.8755(8) 0.045(2) Uani 1 1 d . . . . .
C10 C 0.5042(3) 0.0729(13) 0.8737(7) 0.0289(18) Uani 1 1 d . . . . .
C2 C 0.6454(3) 0.2136(12) 0.8975(5) 0.0219(16) Uani 1 1 d . . . . .
C25 C 0.5035(3) 0.7996(13) 0.6284(6) 0.0242(16) Uani 1 1 d . . . . .
C12 C 0.4378(2) 0.5268(12) 0.9105(5) 0.0252(15) Uani 1 1 d . . . . .
H12 H 0.4607 0.6153 0.9312 0.030 Uiso 1 1 calc R U . . .
C22 C 0.6503(3) 0.7287(11) 0.5948(6) 0.0222(16) Uani 1 1 d . . . . .
C3 C 0.6001(3) 0.2193(12) 0.8990(6) 0.0219(15) Uani 1 1 d . . . . .
H3 H 0.5847 0.1117 0.9241 0.026 Uiso 1 1 calc R U . . .
C21 C 0.6050(3) 0.7372(12) 0.5962(6) 0.0238(16) Uani 1 1 d . . . . .
H21 H 0.5874 0.6299 0.5731 0.029 Uiso 1 1 calc R U . . .
C18 C 0.6571(3) 1.0510(14) 0.6628(6) 0.0294(18) Uani 1 1 d . . . . .
H18 H 0.6746 1.1588 0.6860 0.035 Uiso 1 1 calc R U . . .
C16 C 0.4146(3) 0.2129(13) 0.8467(6) 0.0271(17) Uani 1 1 d . . . . .
H16 H 0.4215 0.0872 0.8227 0.033 Uiso 1 1 calc R U . . .
C7 C 0.7395(3) 0.5085(18) 0.8311(7) 0.0363(19) Uani 1 1 d . . . . .
H7A H 0.7266 0.5593 0.7705 0.054 Uiso 1 1 calc R U . . .
H7B H 0.7701 0.4671 0.8238 0.054 Uiso 1 1 calc R U . . .
H7C H 0.7392 0.6116 0.8794 0.054 Uiso 1 1 calc R U . . .
C24 C 0.5371(3) 0.9319(12) 0.6349(5) 0.0230(15) Uani 1 1 d . . . . .
H24 H 0.5279 1.0640 0.6427 0.028 Uiso 1 1 calc R U . . .
C29 C 0.3982(3) 1.0969(13) 0.5945(6) 0.0292(18) Uani 1 1 d . . . . .
H29 H 0.3891 1.2229 0.5720 0.035 Uiso 1 1 calc R U . . .
C6 C 0.6465(3) 0.5322(14) 0.8264(5) 0.0263(16) Uani 1 1 d . . . . .
H6 H 0.6619 0.6397 0.8014 0.032 Uiso 1 1 calc R U . . .
C15 C 0.3705(3) 0.2669(14) 0.8520(6) 0.0306(19) Uani 1 1 d . . . . .
H15 H 0.3473 0.1793 0.8320 0.037 Uiso 1 1 calc R U . . .
C8 C 0.5288(3) 0.4134(12) 0.8641(5) 0.0225(16) Uani 1 1 d . . . . .
H8 H 0.5192 0.5460 0.8584 0.027 Uiso 1 1 calc R U . . .
C32 C 0.4245(3) 0.7293(14) 0.6607(6) 0.0297(18) Uani 1 1 d . . . . .
H32 H 0.4334 0.6029 0.6832 0.036 Uiso 1 1 calc R U . . .
C30 C 0.3675(3) 0.9656(14) 0.6257(6) 0.0276(18) Uani 1 1 d . . . . .
C27 C 0.4562(3) 0.8558(13) 0.6297(6) 0.0252(17) Uani 1 1 d . . . . .
C11 C 0.4486(3) 0.3407(12) 0.8761(6) 0.0224(15) Uani 1 1 d . . . . .
C19 C 0.6115(3) 1.0608(12) 0.6621(6) 0.0253(16) Uani 1 1 d . . . . .
H19 H 0.5982 1.1778 0.6831 0.030 Uiso 1 1 calc R U . . .
C5 C 0.6010(2) 0.5411(12) 0.8294(5) 0.0227(15) Uani 1 1 d . . . . .
H5 H 0.5860 0.6569 0.8079 0.027 Uiso 1 1 calc R U . . .
C14 C 0.3610(3) 0.4527(13) 0.8875(6) 0.0280(18) Uani 1 1 d . . . . .
C1 C 0.6701(3) 0.3660(12) 0.8598(6) 0.0221(15) Uani 1 1 d . . . . .
C26 C 0.5121(3) 0.5923(14) 0.6243(7) 0.030(2) Uani 1 1 d . . . . .
C4 C 0.5763(3) 0.3856(11) 0.8630(6) 0.0212(15) Uani 1 1 d . . . . .
C17 C 0.6776(3) 0.8841(12) 0.6297(6) 0.0231(16) Uani 1 1 d . . . . .
C9 C 0.4960(3) 0.2825(12) 0.8719(6) 0.0239(16) Uani 1 1 d . . . . .
C20 C 0.5848(3) 0.9060(12) 0.6320(6) 0.0238(16) Uani 1 1 d . . . . .
C23 C 0.7491(3) 1.0274(18) 0.6532(7) 0.039(2) Uani 1 1 d . . . . .
H23A H 0.7441 1.1296 0.6049 0.058 Uiso 1 1 calc R U . . .
H23B H 0.7803 0.9886 0.6570 0.058 Uiso 1 1 calc R U . . .
H23C H 0.7415 1.0782 0.7149 0.058 Uiso 1 1 calc R U . . .
C31 C 0.3803(3) 0.7812(15) 0.6600(7) 0.0321(19) Uani 1 1 d . . . . .
H31 H 0.3592 0.6928 0.6824 0.038 Uiso 1 1 calc R U . . .

loop_
_atom_site_aniso_label
_atom_site_aniso_U_11
_atom_site_aniso_U_22
_atom_site_aniso_U_33
_atom_site_aniso_U_23
_atom_site_aniso_U_13
_atom_site_aniso_U_12
Br1 0.0264(4) 0.0216(4) 0.0445(4) 0.0027(4) 0.0004(3) 0.0043(3)
Br3 0.0302(4) 0.0216(4) 0.0463(4) -0.0056(4) 0.0053(3) 0.0050(4)
Br4 0.0222(4) 0.0434(6) 0.0354(4) -0.0028(4) 0.0051(3) 0.0021(4)
Br2 0.0219(4) 0.0475(6) 0.0362(4) -0.0003(5) -0.0008(3) 0.0063(4)
O1 0.021(3) 0.028(3) 0.034(3) 0.003(3) 0.002(2) -0.001(2)
O2 0.024(3) 0.025(3) 0.034(3) -0.002(2) -0.001(2) -0.001(2)
N2 0.040(5) 0.020(4) 0.080(7) -0.001(4) -0.006(5) -0.006(3)
C28 0.027(4) 0.020(4) 0.030(4) -0.002(3) 0.007(3) -0.001(3)
C13 0.025(4) 0.025(4) 0.034(4) 0.004(3) -0.001(3) 0.005(3)
N1 0.034(5) 0.026(5) 0.076(7) -0.002(4) 0.003(5) -0.001(4)
C10 0.025(4) 0.024(4) 0.038(4) -0.007(4) 0.006(3) -0.004(3)
C2 0.025(4) 0.020(4) 0.020(3) -0.004(3) 0.000(3) 0.003(3)
C25 0.024(4) 0.021(4) 0.027(4) 0.000(3) 0.000(3) -0.002(3)
C12 0.027(3) 0.019(4) 0.031(3) 0.005(3) 0.006(3) -0.004(3)
C22 0.028(4) 0.014(3) 0.025(4) 0.003(3) 0.005(3) 0.005(3)
C3 0.026(4) 0.016(4) 0.023(4) -0.003(3) 0.003(3) 0.001(3)
C21 0.027(4) 0.015(3) 0.030(4) 0.000(3) 0.003(3) 0.000(3)
C18 0.023(4) 0.032(5) 0.032(4) 0.006(4) -0.004(3) -0.006(4)
C16 0.027(4) 0.024(4) 0.030(4) -0.003(3) 0.002(3) -0.005(3)
C7 0.023(3) 0.038(5) 0.049(5) 0.008(5) 0.009(3) -0.007(4)
C24 0.027(4) 0.021(4) 0.022(3) 0.002(3) 0.002(3) 0.001(3)
C29 0.025(4) 0.028(4) 0.035(4) -0.001(3) 0.002(3) 0.003(3)
C6 0.027(3) 0.030(4) 0.022(3) 0.007(4) 0.002(3) -0.005(4)
C15 0.029(4) 0.032(5) 0.030(4) -0.004(4) 0.000(3) -0.005(4)
C8 0.027(4) 0.018(4) 0.024(4) 0.002(3) 0.008(3) 0.001(3)
C32 0.032(5) 0.026(4) 0.030(4) 0.001(3) 0.000(4) -0.002(4)
C30 0.022(4) 0.035(5) 0.027(4) -0.002(3) 0.002(3) 0.001(3)
C27 0.030(4) 0.025(4) 0.020(4) 0.000(3) -0.002(3) 0.000(3)
C11 0.024(4) 0.020(4) 0.024(4) 0.004(3) 0.003(3) -0.003(3)
C19 0.029(4) 0.020(4) 0.027(4) 0.002(3) 0.003(3) 0.001(3)
C5 0.026(3) 0.017(4) 0.025(3) 0.003(3) 0.001(3) -0.002(3)
C14 0.022(4) 0.033(5) 0.029(4) 0.011(3) 0.000(3) 0.003(3)
C1 0.020(4) 0.022(4) 0.024(4) -0.006(3) 0.000(3) 0.000(3)
C26 0.019(4) 0.030(5) 0.041(5) 0.003(4) -0.002(4) 0.000(3)
C4 0.026(4) 0.015(3) 0.023(4) 0.000(3) 0.009(3) -0.002(3)
C17 0.025(4) 0.024(4) 0.020(3) 0.004(3) -0.002(3) -0.001(3)
C9 0.028(4) 0.020(4) 0.025(4) -0.002(3) 0.007(3) -0.001(3)
C20 0.029(4) 0.021(4) 0.022(4) 0.003(3) 0.001(3) 0.004(3)
C23 0.027(4) 0.036(5) 0.052(5) -0.008(5) -0.004(3) -0.007(4)
C31 0.028(4) 0.037(5) 0.031(4) 0.005(4) 0.000(3) -0.004(4)

loop_
_atom_type_symbol
_atom_type_description
_atom_type_scat_dispersion_real
_atom_type_scat_dispersion_imag
_atom_type_scat_source
C C 0.0033 0.0016 'International Tables Vol C Tables 4.2.6.8 and 6.1.1.4'
H H 0.0000 0.0000 'International Tables Vol C Tables 4.2.6.8 and 6.1.1.4'
Br Br -0.2901 2.4595 'International Tables Vol C Tables 4.2.6.8 and 6.1.1.4'
N N 0.0061 0.0033 'International Tables Vol C Tables 4.2.6.8 and 6.1.1.4'
O O 0.0106 0.0060 'International Tables Vol C Tables 4.2.6.8 and 6.1.1.4'

loop_
_geom_angle_atom_site_label_1
_geom_angle_atom_site_label_2
_geom_angle_atom_site_label_3
_geom_angle
_geom_angle_site_symmetry_1
_geom_angle_site_symmetry_3
_geom_angle_publ_flag
C1 O1 C7 117.4(7) . . ?
C17 O2 C23 116.7(7) . . ?
C29 C28 H28 119.4 . . ?
C29 C28 C27 121.1(8) . . ?
C27 C28 H28 119.4 . . ?
C12 C13 H13 119.9 . . ?
C14 C13 H13 119.9 . . ?
C14 C13 C12 120.2(8) . . ?
N1 C10 C9 179.6(13) . . ?
C3 C2 Br1 119.1(6) . . ?
C3 C2 C1 122.9(8) . . ?
C1 C2 Br1 118.1(6) . . ?
C24 C25 C27 123.1(8) . . ?
C24 C25 C26 121.1(8) . . ?
C26 C25 C27 115.7(8) . . ?
C13 C12 H12 119.8 . . ?
C13 C12 C11 120.3(8) . . ?
C11 C12 H12 119.8 . . ?
C21 C22 Br3 119.9(6) . . ?
C21 C22 C17 121.6(8) . . ?
C17 C22 Br3 118.5(6) . . ?
C2 C3 H3 120.0 . . ?
C2 C3 C4 120.1(8) . . ?
C4 C3 H3 120.0 . . ?
C22 C21 H21 120.1 . . ?
C22 C21 C20 119.8(8) . . ?
C20 C21 H21 120.1 . . ?
C19 C18 H18 119.8 . . ?
C19 C18 C17 120.3(8) . . ?
C17 C18 H18 119.8 . . ?
C15 C16 H16 119.6 . . ?
C11 C16 H16 119.6 . . ?
C11 C16 C15 120.8(8) . . ?
O1 C7 H7A 109.5 . . ?
O1 C7 H7B 109.5 . . ?
O1 C7 H7C 109.5 . . ?
H7A C7 H7B 109.5 . . ?
H7A C7 H7C 109.5 . . ?
H7B C7 H7C 109.5 . . ?
C25 C24 H24 114.5 . . ?
C25 C24 C20 131.1(8) . . ?
C20 C24 H24 114.5 . . ?
C28 C29 H29 120.4 . . ?
C30 C29 C28 119.1(8) . . ?
C30 C29 H29 120.4 . . ?
C5 C6 H6 119.7 . . ?
C5 C6 C1 120.7(8) . . ?
C1 C6 H6 119.7 . . ?
C16 C15 H15 120.6 . . ?
C16 C15 C14 118.7(8) . . ?
C14 C15 H15 120.6 . . ?
C4 C8 H8 114.7 . . ?
C9 C8 H8 114.7 . . ?
C9 C8 C4 130.6(8) . . ?
C27 C32 H32 119.0 . . ?
C31 C32 H32 119.0 . . ?
C31 C32 C27 122.0(9) . . ?
C29 C30 Br4 118.9(7) . . ?
C29 C30 C31 121.1(8) . . ?
C31 C30 Br4 120.0(7) . . ?
C28 C27 C25 119.8(8) . . ?
C32 C27 C28 117.9(8) . . ?
C32 C27 C25 122.3(8) . . ?
C12 C11 C9 120.0(7) . . ?
C16 C11 C12 119.0(8) . . ?
C16 C11 C9 121.0(8) . . ?
C18 C19 H19 119.0 . . ?
C20 C19 C18 122.0(8) . . ?
C20 C19 H19 119.0 . . ?
C6 C5 H5 118.8 . . ?
C6 C5 C4 122.3(8) . . ?
C4 C5 H5 118.8 . . ?
C13 C14 Br2 119.8(7) . . ?
C13 C14 C15 121.0(8) . . ?
C15 C14 Br2 119.2(7) . . ?
O1 C1 C2 117.8(7) . . ?
O1 C1 C6 125.3(8) . . ?
C6 C1 C2 116.9(7) . . ?
N2 C26 C25 177.8(12) . . ?
C3 C4 C8 125.5(7) . . ?
C5 C4 C3 117.1(7) . . ?
C5 C4 C8 117.3(7) . . ?
O2 C17 C22 117.3(7) . . ?
O2 C17 C18 124.8(8) . . ?
C18 C17 C22 117.9(8) . . ?
C10 C9 C11 115.1(7) . . ?
C8 C9 C10 122.0(8) . . ?
C8 C9 C11 122.9(7) . . ?
C21 C20 C24 124.3(8) . . ?
C19 C20 C21 118.2(8) . . ?
C19 C20 C24 117.4(7) . . ?
O2 C23 H23A 109.5 . . ?
O2 C23 H23B 109.5 . . ?
O2 C23 H23C 109.5 . . ?
H23A C23 H23B 109.5 . . ?
H23A C23 H23C 109.5 . . ?
H23B C23 H23C 109.5 . . ?
C32 C31 C30 118.7(9) . . ?
C32 C31 H31 120.6 . . ?
C30 C31 H31 120.6 . . ?

loop_
_geom_bond_atom_site_label_1
_geom_bond_atom_site_label_2
_geom_bond_distance
_geom_bond_site_symmetry_2
_geom_bond_publ_flag
Br1 C2 1.890(8) . ?
Br3 C22 1.886(8) . ?
Br4 C30 1.898(8) . ?
Br2 C14 1.894(8) . ?
O1 C7 1.442(12) . ?
O1 C1 1.339(10) . ?
O2 C17 1.352(11) . ?
O2 C23 1.440(12) . ?
N2 C26 1.137(12) . ?
C28 H28 0.9500 . ?
C28 C29 1.385(12) . ?
C28 C27 1.408(12) . ?
C13 H13 0.9500 . ?
C13 C12 1.378(11) . ?
C13 C14 1.370(13) . ?
N1 C10 1.145(13) . ?
C10 C9 1.449(12) . ?
C2 C3 1.372(12) . ?
C2 C1 1.405(12) . ?
C25 C24 1.358(12) . ?
C25 C27 1.483(12) . ?
C25 C26 1.438(13) . ?
C12 H12 0.9500 . ?
C12 C11 1.404(12) . ?
C22 C21 1.374(12) . ?
C22 C17 1.411(12) . ?
C3 H3 0.9500 . ?
C3 C4 1.419(11) . ?
C21 H21 0.9500 . ?
C21 C20 1.413(11) . ?
C18 H18 0.9500 . ?
C18 C19 1.382(11) . ?
C18 C17 1.391(13) . ?
C16 H16 0.9500 . ?
C16 C15 1.392(13) . ?
C16 C11 1.390(12) . ?
C7 H7A 0.9800 . ?
C7 H7B 0.9800 . ?
C7 H7C 0.9800 . ?
C24 H24 0.9500 . ?
C24 C20 1.459(12) . ?
C29 H29 0.9500 . ?
C29 C30 1.384(12) . ?
C6 H6 0.9500 . ?
C6 C5 1.381(10) . ?
C6 C1 1.404(12) . ?
C15 H15 0.9500 . ?
C15 C14 1.399(13) . ?
C8 H8 0.9500 . ?
C8 C4 1.453(11) . ?
C8 C9 1.343(11) . ?
C32 H32 0.9500 . ?
C32 C27 1.384(13) . ?
C32 C31 1.383(14) . ?
C30 C31 1.392(13) . ?
C11 C9 1.496(12) . ?
C19 H19 0.9500 . ?
C19 C20 1.379(12) . ?
C5 H5 0.9500 . ?
C5 C4 1.399(10) . ?
C23 H23A 0.9800 . ?
C23 H23B 0.9800 . ?
C23 H23C 0.9800 . ?
C31 H31 0.9500 . ?

loop_
_geom_torsion_atom_site_label_1
_geom_torsion_atom_site_label_2
_geom_torsion_atom_site_label_3
_geom_torsion_atom_site_label_4
_geom_torsion
_geom_torsion_site_symmetry_1
_geom_torsion_site_symmetry_2
_geom_torsion_site_symmetry_3
_geom_torsion_site_symmetry_4
_geom_torsion_publ_flag
Br1 C2 C3 C4 178.9(6) . . . . ?
Br1 C2 C1 O1 1.5(10) . . . . ?
Br1 C2 C1 C6 -177.5(6) . . . . ?
Br3 C22 C21 C20 -178.7(6) . . . . ?
Br3 C22 C17 O2 -2.4(10) . . . . ?
Br3 C22 C17 C18 177.4(6) . . . . ?
Br4 C30 C31 C32 177.1(7) . . . . ?
C28 C29 C30 Br4 -177.6(6) . . . . ?
C28 C29 C30 C31 0.7(13) . . . . ?
C13 C12 C11 C16 -0.4(12) . . . . ?
C13 C12 C11 C9 179.9(7) . . . . ?
C2 C3 C4 C8 -177.2(8) . . . . ?
C2 C3 C4 C5 -1.7(11) . . . . ?
C25 C24 C20 C21 17.9(14) . . . . ?
C25 C24 C20 C19 -165.3(9) . . . . ?
C12 C13 C14 Br2 177.1(6) . . . . ?
C12 C13 C14 C15 -2.6(13) . . . . ?
C12 C11 C9 C10 155.7(8) . . . . ?
C12 C11 C9 C8 -26.2(12) . . . . ?
C22 C21 C20 C24 178.7(7) . . . . ?
C22 C21 C20 C19 1.9(12) . . . . ?
C3 C2 C1 O1 -178.4(7) . . . . ?
C3 C2 C1 C6 2.6(12) . . . . ?
C21 C22 C17 O2 177.9(7) . . . . ?
C21 C22 C17 C18 -2.3(12) . . . . ?
C18 C19 C20 C21 -3.4(12) . . . . ?
C18 C19 C20 C24 179.6(7) . . . . ?
C16 C15 C14 Br2 -178.1(7) . . . . ?
C16 C15 C14 C13 1.6(13) . . . . ?
C16 C11 C9 C10 -24.0(11) . . . . ?
C16 C11 C9 C8 154.1(8) . . . . ?
C7 O1 C1 C2 -173.2(7) . . . . ?
C7 O1 C1 C6 5.8(12) . . . . ?
C24 C25 C27 C28 27.9(12) . . . . ?
C24 C25 C27 C32 -153.4(9) . . . . ?
C29 C28 C27 C25 178.2(8) . . . . ?
C29 C28 C27 C32 -0.4(12) . . . . ?
C29 C30 C31 C32 -1.2(13) . . . . ?
C6 C5 C4 C3 3.1(11) . . . . ?
C6 C5 C4 C8 179.1(7) . . . . ?
C15 C16 C11 C12 -0.6(12) . . . . ?
C15 C16 C11 C9 179.1(8) . . . . ?
C27 C28 C29 C30 0.1(13) . . . . ?
C27 C25 C24 C20 -177.8(8) . . . . ?
C27 C32 C31 C30 0.9(14) . . . . ?
C11 C16 C15 C14 0.1(13) . . . . ?
C19 C18 C17 O2 -179.4(7) . . . . ?
C19 C18 C17 C22 0.8(12) . . . . ?
C5 C6 C1 O1 179.9(7) . . . . ?
C5 C6 C1 C2 -1.1(11) . . . . ?
C14 C13 C12 C11 2.0(12) . . . . ?
C1 C2 C3 C4 -1.2(12) . . . . ?
C1 C6 C5 C4 -1.7(12) . . . . ?
C26 C25 C24 C20 5.2(14) . . . . ?
C26 C25 C27 C28 -154.9(8) . . . . ?
C26 C25 C27 C32 23.7(12) . . . . ?
C4 C8 C9 C10 -4.9(14) . . . . ?
C4 C8 C9 C11 177.1(8) . . . . ?
C17 C22 C21 C20 1.0(12) . . . . ?
C17 C18 C19 C20 2.1(12) . . . . ?
C9 C8 C4 C3 -20.9(14) . . . . ?
C9 C8 C4 C5 163.5(8) . . . . ?
C23 O2 C17 C22 172.8(7) . . . . ?
C23 O2 C17 C18 -7.0(12) . . . . ?
C31 C32 C27 C28 -0.1(13) . . . . ?
C31 C32 C27 C25 -178.7(8) . . . . ?

loop_
_twin_individual_id
_twin_individual_mass_fraction_refined
1 0.94(2)
2 0.06(2)
